data_2229462
loop_
_publ_author_name
'Sarveswari, S.'
'Vijayakumar, V.'
'Mathew, Priya Susan'
'Mendoza-Mero\~no, Rafael'
'Garc\'ia-Granda, Santiago'

_publ_section_title
;
 (<i>E</i>)-4-(1,3-Benzodioxol-5-yl)but-3-en-2-one
;
_journal_coeditor_code NG5110
_journal_issue 3
_journal_name_full 'Acta Crystallographica Section E'
_journal_page_first o583
_journal_paper_doi 10.1107/S1600536811004077
_journal_volume 67
_journal_year 2011
_chemical_formula_iupac 'C11 H10 O3'
_chemical_formula_moiety 'C11 H10 O3'
_chemical_formula_sum 'C11 H10 O3'
_chemical_formula_weight 190.19
_chemical_melting_point 413
_chemical_name_systematic
;
(<i>E</i>)-4-(1,3-Benzodioxol-5-yl)but-3-en-2-one
;
_space_group_IT_number 14
_symmetry_cell_setting monoclinic
_symmetry_space_group_name_Hall '-P 2ybc'
_symmetry_space_group_name_H-M 'P 1 21/c 1'
_atom_sites_solution_hydrogens geom
_atom_sites_solution_primary direct
_atom_sites_solution_secondary difmap
_cell_angle_alpha 90.00
_cell_angle_beta 99.183(5)
_cell_angle_gamma 90.00
_cell_formula_units_Z 4
_cell_length_a 5.3469(3)
_cell_length_b 16.4849(8)
_cell_length_c 10.5475(6)
_cell_measurement_reflns_used 1941
_cell_measurement_temperature 293(2)
_cell_measurement_theta_max 70.6398
_cell_measurement_theta_min 4.2425
_cell_volume 917.77(9)
_computing_cell_refinement 'CrysAlis PRO (Oxford Diffraction, 2009)'
_computing_data_collection 'CrysAlis PRO (Oxford Diffraction, 2009)'
_computing_data_reduction 'CrysAlis PRO (Oxford Diffraction, 2009)'
_computing_molecular_graphics 'ORTEP-3 for Windows (Farrugia, 1997)'
_computing_publication_material 'WinGX (Farrugia, 1999)'
_computing_structure_refinement 'SHELXL97 (Sheldrick, 2008)'
_computing_structure_solution 'SIR92 (Altomare <i>et al.</i>, 1994)'
_diffrn_ambient_temperature 293(2)
_diffrn_detector_area_resol_mean 10.2673
_diffrn_measured_fraction_theta_full 0.985
_diffrn_measured_fraction_theta_max 0.985
_diffrn_measurement_device_type 'Oxford Diffraction Xcalibur Ruby Gemini'
_diffrn_measurement_method \w
_diffrn_radiation_monochromator graphite
_diffrn_radiation_source 'fine-focus sealed tube'
_diffrn_radiation_type CuK\a
_diffrn_radiation_wavelength 1.54184
_diffrn_reflns_av_R_equivalents 0.0286
_diffrn_reflns_av_sigmaI/netI 0.0276
_diffrn_reflns_limit_h_max 6
_diffrn_reflns_limit_h_min -5
_diffrn_reflns_limit_k_max 19
_diffrn_reflns_limit_k_min -14
_diffrn_reflns_limit_l_max 11
_diffrn_reflns_limit_l_min -12
_diffrn_reflns_number 5375
_diffrn_reflns_theta_full 70.53
_diffrn_reflns_theta_max 70.53
_diffrn_reflns_theta_min 5.02
_exptl_absorpt_coefficient_mu 0.831
_exptl_absorpt_correction_T_max 1.00000
_exptl_absorpt_correction_T_min 0.94945
_exptl_absorpt_correction_type multi-scan
_exptl_absorpt_process_details '(CrysAlis PRO; Oxford Diffraction, 2009)'
_exptl_crystal_colour yellow
_exptl_crystal_density_diffrn 1.376
_exptl_crystal_density_method 'not measured'
_exptl_crystal_description prismatic
_exptl_crystal_F_000 400
_exptl_crystal_size_max 0.1748
_exptl_crystal_size_mid 0.1072
_exptl_crystal_size_min 0.0887
_refine_diff_density_max 0.124
_refine_diff_density_min -0.154
_refine_ls_extinction_method none
_refine_ls_goodness_of_fit_ref 0.924
_refine_ls_hydrogen_treatment refall
_refine_ls_matrix_type full
_refine_ls_number_parameters 167
_refine_ls_number_reflns 1737
_refine_ls_number_restraints 0
_refine_ls_restrained_S_all 0.924
_refine_ls_R_factor_all 0.0605
_refine_ls_R_factor_gt 0.0360
_refine_ls_shift/su_max 0.000
_refine_ls_shift/su_mean 0.000
_refine_ls_structure_factor_coef Fsqd
_refine_ls_weighting_details 'calc w=1/[\s^2^(Fo^2^)+(0.0547P)^2^+0.0000P] where P=(Fo^2^+2Fc^2^)/3'
_refine_ls_weighting_scheme calc
_refine_ls_wR_factor_gt 0.0842
_refine_ls_wR_factor_ref 0.0944
_reflns_number_gt 1121
_reflns_number_total 1737
_reflns_threshold_expression I>2\s(I)
_cod_data_source_file ng5110.cif
_cod_data_source_block I
_cod_database_code 2229462
_cod_database_fobs_code 2229462

loop_
_symmetry_equiv_pos_as_xyz
'x, y, z'
'-x, y+1/2, -z+1/2'
'-x, -y, -z'
'x, -y-1/2, z-1/2'

loop_
_atom_site_type_symbol
_atom_site_label
_atom_site_fract_x
_atom_site_fract_y
_atom_site_fract_z
_atom_site_U_iso_or_equiv
_atom_site_adp_type
_atom_site_calc_flag
_atom_site_refinement_flags
_atom_site_occupancy
_atom_site_disorder_assembly
_atom_site_disorder_group
O O2 0.5552(2) 0.23540(7) -0.17522(12) 0.0686(3) Uani d . 1 . .
O O1 0.5790(2) 0.09846(7) -0.13128(11) 0.0669(4) Uani d . 1 . .
C C2 0.4130(3) 0.13463(9) -0.06159(15) 0.0528(4) Uani d . 1 . .
C C6 0.1246(3) 0.14906(9) 0.08521(14) 0.0528(4) Uani d . 1 . .
C C5 0.1132(3) 0.23186(10) 0.05728(16) 0.0597(4) Uani d . 1 . .
C C7 0.2809(3) 0.09884(10) 0.02303(16) 0.0556(4) Uani d . 1 . .
C C3 0.3994(3) 0.21645(9) -0.08768(15) 0.0557(4) Uani d . 1 . .
C C8 -0.0220(3) 0.11602(10) 0.17895(16) 0.0563(4) Uani d . 1 . .
C C4 0.2514(3) 0.26731(10) -0.02911(17) 0.0627(4) Uani d . 1 . .
C C9 -0.0146(3) 0.04080(10) 0.22361(17) 0.0591(4) Uani d . 1 . .
O O3 -0.1186(3) -0.06111(8) 0.35856(14) 0.0857(4) Uani d . 1 . .
C C10 -0.1536(3) 0.00895(11) 0.32109(16) 0.0632(4) Uani d . 1 . .
C C11 -0.3362(5) 0.06204(16) 0.3750(3) 0.0802(6) Uani d . 1 . .
C C1 0.6491(4) 0.16001(11) -0.2141(2) 0.0683(5) Uani d . 1 . .
H H8 -0.129(3) 0.1522(10) 0.2107(17) 0.065(5) Uiso d . 1 . .
H H7 0.295(3) 0.0424(10) 0.0405(15) 0.058(4) Uiso d . 1 . .
H H4 0.242(3) 0.3245(11) -0.0461(17) 0.074(5) Uiso d . 1 . .
H H9 0.085(3) 0.0018(11) 0.1929(15) 0.069(5) Uiso d . 1 . .
H H5 0.007(3) 0.2651(10) 0.0987(15) 0.061(4) Uiso d . 1 . .
H H1A 0.567(3) 0.1472(11) -0.304(2) 0.079(6) Uiso d . 1 . .
H H1B 0.839(4) 0.1638(11) -0.2067(17) 0.078(5) Uiso d . 1 . .
H H11A -0.415(6) 0.0290(19) 0.423(3) 0.156(12) Uiso d . 1 . .
H H11C -0.247(5) 0.1005(18) 0.433(3) 0.148(12) Uiso d . 1 . .
H H11B -0.442(6) 0.0918(19) 0.316(3) 0.147(12) Uiso d . 1 . .

loop_
_atom_site_aniso_label
_atom_site_aniso_U_11
_atom_site_aniso_U_22
_atom_site_aniso_U_33
_atom_site_aniso_U_12
_atom_site_aniso_U_13
_atom_site_aniso_U_23
O2 0.0755(7) 0.0532(7) 0.0818(8) 0.0007(5) 0.0272(6) 0.0100(6)
O1 0.0752(8) 0.0532(7) 0.0789(8) 0.0086(5) 0.0323(6) 0.0055(6)
C2 0.0533(8) 0.0466(8) 0.0587(9) 0.0033(7) 0.0092(7) -0.0001(7)
C6 0.0540(8) 0.0482(9) 0.0560(9) 0.0025(7) 0.0082(7) -0.0004(7)
C5 0.0658(10) 0.0485(9) 0.0663(10) 0.0081(8) 0.0148(8) -0.0030(8)
C7 0.0602(9) 0.0430(9) 0.0643(10) 0.0042(7) 0.0121(7) 0.0024(8)
C3 0.0569(9) 0.0497(9) 0.0605(10) -0.0023(7) 0.0090(7) 0.0046(7)
C8 0.0565(9) 0.0530(10) 0.0594(9) 0.0041(7) 0.0094(7) -0.0033(8)
C4 0.0719(10) 0.0427(9) 0.0745(11) 0.0031(8) 0.0144(8) 0.0047(8)
C9 0.0610(9) 0.0497(10) 0.0684(10) 0.0019(7) 0.0153(8) -0.0020(8)
O3 0.1042(10) 0.0586(8) 0.0963(10) -0.0024(7) 0.0216(8) 0.0171(7)
C10 0.0642(10) 0.0564(10) 0.0673(10) -0.0067(8) 0.0048(8) 0.0047(8)
C11 0.0771(13) 0.0829(15) 0.0875(16) 0.0063(12) 0.0340(12) 0.0146(14)
C1 0.0753(12) 0.0575(10) 0.0766(13) 0.0014(9) 0.0260(10) 0.0071(9)

loop_
_atom_type_symbol
_atom_type_description
_atom_type_scat_dispersion_real
_atom_type_scat_dispersion_imag
_atom_type_scat_source
C C 0.0181 0.0091 'International Tables Vol C Tables 4.2.6.8 and 6.1.1.4'
H H 0.0000 0.0000 'International Tables Vol C Tables 4.2.6.8 and 6.1.1.4'
N N 0.0311 0.0180 'International Tables Vol C Tables 4.2.6.8 and 6.1.1.4'
O O 0.0492 0.0322 'International Tables Vol C Tables 4.2.6.8 and 6.1.1.4'

loop_
_geom_angle_atom_site_label_1
_geom_angle_atom_site_label_2
_geom_angle_atom_site_label_3
_geom_angle_site_symmetry_1
_geom_angle_site_symmetry_3
_geom_angle
_geom_angle_publ_flag
C3 O2 C1 . . 105.93(12) ?
C2 O1 C1 . . 105.90(12) ?
C7 C2 O1 . . 127.63(14) ?
C7 C2 C3 . . 122.73(14) ?
O1 C2 C3 . . 109.63(13) ?
C5 C6 C7 . . 119.01(14) ?
C5 C6 C8 . . 119.81(14) ?
C7 C6 C8 . . 121.17(14) ?
C4 C5 C6 . . 122.66(16) ?
C4 C5 H5 . . 118.7(10) ?
C6 C5 H5 . . 118.6(10) ?
C2 C7 C6 . . 117.36(15) ?
C2 C7 H7 . . 121.4(9) ?
C6 C7 H7 . . 121.3(9) ?
C4 C3 O2 . . 128.40(14) ?
C4 C3 C2 . . 121.79(15) ?
O2 C3 C2 . . 109.80(13) ?
C9 C8 C6 . . 126.90(16) ?
C9 C8 H8 . . 117.3(11) ?
C6 C8 H8 . . 115.8(11) ?
C3 C4 C5 . . 116.44(16) ?
C3 C4 H4 . . 122.5(11) ?
C5 C4 H4 . . 121.1(11) ?
C8 C9 C10 . . 126.69(16) ?
C8 C9 H9 . . 120.7(11) ?
C10 C9 H9 . . 112.6(11) ?
O3 C10 C9 . . 119.83(17) ?
O3 C10 C11 . . 120.43(17) ?
C9 C10 C11 . . 119.74(17) ?
C10 C11 H11A . . 105(2) ?
C10 C11 H11C . . 110.3(18) ?
H11A C11 H11C . . 106(2) ?
C10 C11 H11B . . 115.3(19) ?
H11A C11 H11B . . 115(3) ?
H11C C11 H11B . . 106(3) ?
O2 C1 O1 . . 107.73(14) ?
O2 C1 H1A . . 109.7(11) ?
O1 C1 H1A . . 108.3(11) ?
O2 C1 H1B . . 108.7(10) ?
O1 C1 H1B . . 110.9(10) ?
H1A C1 H1B . . 111.5(15) ?

loop_
_geom_bond_atom_site_label_1
_geom_bond_atom_site_label_2
_geom_bond_site_symmetry_2
_geom_bond_distance
_geom_bond_publ_flag
O2 C3 . 1.3746(19) ?
O2 C1 . 1.425(2) ?
O1 C2 . 1.3755(18) ?
O1 C1 . 1.428(2) ?
C2 C7 . 1.358(2) ?
C2 C3 . 1.376(2) ?
C6 C5 . 1.396(2) ?
C6 C7 . 1.410(2) ?
C6 C8 . 1.462(2) ?
C5 C4 . 1.390(2) ?
C5 H5 . 0.944(17) ?
C7 H7 . 0.948(17) ?
C3 C4 . 1.366(2) ?
C8 C9 . 1.325(2) ?
C8 H8 . 0.926(18) ?
C4 H4 . 0.960(18) ?
C9 C10 . 1.459(2) ?
C9 H9 . 0.927(18) ?
O3 C10 . 1.225(2) ?
C10 C11 . 1.490(3) ?
C11 H11A . 0.90(3) ?
C11 H11C . 0.95(3) ?
C11 H11B . 0.92(3) ?
C1 H1A . 1.005(19) ?
C1 H1B . 1.009(19) ?

loop_
_geom_hbond_atom_site_label_D
_geom_hbond_atom_site_label_H
_geom_hbond_atom_site_label_A
_geom_hbond_site_symmetry_A
_geom_hbond_distance_DH
_geom_hbond_distance_HA
_geom_hbond_distance_DA
_geom_hbond_angle_DHA
C7 H7 O1 3_655 0.95(2) 2.56(2) 3.489(2) 166.0(10)
C9 H9 O1 3_655 0.93(2) 2.60(2) 3.517(2) 171.0(10)
C8 H8 O2 4_466 0.93(2) 2.90(2) 3.819(2) 177.0(10)

loop_
_geom_torsion_atom_site_label_1
_geom_torsion_atom_site_label_2
_geom_torsion_atom_site_label_3
_geom_torsion_atom_site_label_4
_geom_torsion_site_symmetry_1
_geom_torsion_site_symmetry_2
_geom_torsion_site_symmetry_3
_geom_torsion_site_symmetry_4
_geom_torsion
_geom_torsion_publ_flag
C1 O1 C2 C7 . . . . 174.79(18) ?
C1 O1 C2 C3 . . . . -6.33(18) ?
C7 C6 C5 C4 . . . . -0.4(3) ?
C8 C6 C5 C4 . . . . 178.81(16) ?
O1 C2 C7 C6 . . . . 178.83(15) ?
C3 C2 C7 C6 . . . . 0.1(2) ?
C5 C6 C7 C2 . . . . 0.0(2) ?
C8 C6 C7 C2 . . . . -179.22(15) ?
C1 O2 C3 C4 . . . . -175.19(18) ?
C1 O2 C3 C2 . . . . 5.96(19) ?
C7 C2 C3 C4 . . . . 0.3(3) ?
O1 C2 C3 C4 . . . . -178.69(15) ?
C7 C2 C3 O2 . . . . 179.18(15) ?
O1 C2 C3 O2 . . . . 0.24(18) ?
C5 C6 C8 C9 . . . . -173.77(17) ?
C7 C6 C8 C9 . . . . 5.4(3) ?
O2 C3 C4 C5 . . . . -179.36(16) ?
C2 C3 C4 C5 . . . . -0.6(3) ?
C6 C5 C4 C3 . . . . 0.7(3) ?
C6 C8 C9 C10 . . . . 177.30(16) ?
C8 C9 C10 O3 . . . . -176.10(17) ?
C8 C9 C10 C11 . . . . 3.5(3) ?
C3 O2 C1 O1 . . . . -9.8(2) ?
C2 O1 C1 O2 . . . . 9.91(19) ?

loop_
_cod_related_entry_id
_cod_related_entry_database
_cod_related_entry_code
1 ChemSpider 4787939
